data_4063113
_journal_name_full Organometallics
_journal_paper_doi 10.1021/om0498955
_journal_year 2004
_chemical_formula_structural '[Ni{Me3SiNC(tBu)CHC6H4-Me}2]'
_chemical_formula_sum 'C32 H52 N2 Ni Si2'
_chemical_formula_weight 579.65
_space_group_IT_number 61
_symmetry_cell_setting orthorhombic
_symmetry_space_group_name_Hall '-P 2ac 2ab'
_symmetry_space_group_name_H-M 'P b c a'
_cell_angle_alpha 90.00
_cell_angle_beta 90.00
_cell_angle_gamma 90.00
_cell_formula_units_Z 4
_cell_length_a 20.690(3)
_cell_length_b 18.295(2)
_cell_length_c 8.8560(10)
_cell_measurement_temperature 293(2)
_cell_volume 3352.2(7)
_diffrn_ambient_temperature 293(2)
_exptl_crystal_density_diffrn 1.149
_refine_ls_R_factor_obs 0.0580
_refine_ls_wR_factor_obs 0.1225
_cod_database_code 4063113

loop_
_symmetry_equiv_pos_as_xyz
'x, y, z'
'x+1/2, -y+1/2, -z'
'-x, y+1/2, -z+1/2'
'-x+1/2, -y, z+1/2'
'-x, -y, -z'
'-x-1/2, y-1/2, z'
'x, -y-1/2, z-1/2'
'x-1/2, y, -z-1/2'

loop_
_atom_site_aniso_label
_atom_site_aniso_U_11
_atom_site_aniso_U_22
_atom_site_aniso_U_33
_atom_site_aniso_U_23
_atom_site_aniso_U_13
_atom_site_aniso_U_12
Ni 0.0297(2) 0.0368(2) 0.0402(3) 0.0025(2) 0.0018(2) -0.0015(2)
Si 0.0453(5) 0.0444(4) 0.0542(5) 0.0049(4) 0.0117(4) -0.0061(4)
N 0.0352(12) 0.0402(13) 0.0469(15) 0.0020(11) 0.0031(11) -0.0047(10)
C1 0.0336(14) 0.0388(15) 0.049(2) -0.0004(14) 0.0001(13) -0.0030(12)
C2 0.0410(14) 0.0394(15) 0.044(2) 0.0024(14) 0.0023(13) -0.0007(12)
C3 0.0345(14) 0.041(2) 0.046(2) -0.0069(14) -0.0023(13) -0.0032(12)
C4 0.045(2) 0.050(2) 0.047(2) 0.000(2) 0.0042(15) 0.0006(14)
C5 0.046(2) 0.060(2) 0.062(2) -0.009(2) 0.012(2) -0.001(2)
C6 0.041(2) 0.049(2) 0.079(3) -0.015(2) 0.000(2) 0.0031(15)
C7 0.061(2) 0.042(2) 0.079(3) 0.006(2) 0.002(2) 0.004(2)
C8 0.051(2) 0.048(2) 0.066(2) 0.005(2) 0.013(2) 0.004(2)
C9 0.059(2) 0.071(2) 0.122(4) -0.008(3) 0.008(3) 0.020(2)
C10 0.0346(15) 0.058(2) 0.054(2) 0.000(2) -0.0043(14) 0.0011(14)
C11 0.052(2) 0.088(3) 0.089(3) -0.009(2) -0.012(2) 0.026(2)
C12 0.049(2) 0.129(4) 0.076(3) 0.024(3) -0.009(2) 0.015(2)
C13 0.047(2) 0.080(3) 0.122(4) -0.007(3) -0.019(2) -0.012(2)
C14 0.060(2) 0.082(3) 0.072(3) -0.004(2) 0.026(2) -0.006(2)
C15 0.072(2) 0.082(3) 0.072(3) 0.032(2) -0.003(2) -0.003(2)
C16 0.099(3) 0.049(2) 0.099(3) -0.002(2) 0.031(3) -0.020(2)

loop_
_atom_site_label
_atom_site_type_symbol
_atom_site_fract_x
_atom_site_fract_y
_atom_site_fract_z
_atom_site_U_iso_or_equiv
_atom_site_thermal_displace_type
_atom_site_occupancy
_atom_site_calc_flag
_atom_site_refinement_flags
_atom_site_disorder_group
Ni Ni 0.0000 0.0000 0.0000 0.03555(14) Uani 1 d S .
Si Si -0.09077(4) -0.12525(5) 0.19116(11) 0.0480(2) Uani 1 d . .
N N -0.06119(11) -0.07594(13) 0.0417(3) 0.0408(6) Uani 1 d . .
C1 C -0.07376(13) -0.0548(2) -0.1003(4) 0.0404(7) Uani 1 d . .
C2 C -0.01998(14) -0.0531(2) -0.2002(4) 0.0416(7) Uani 1 d . .
H2 H -0.01893 -0.0145 -0.2686 0.050 Uiso 1 calc R .
C3 C 0.03450(13) -0.1052(2) -0.2083(4) 0.0405(7) Uani 1 d . .
C4 C 0.07986(14) -0.0946(2) -0.3224(4) 0.0472(7) Uani 1 d . .
H4 H 0.07522 -0.0550 -0.3873 0.057 Uiso 1 calc R .
C5 C 0.1316(2) -0.1415(2) -0.3415(4) 0.0561(9) Uani 1 d . .
H5 H 0.1617 -0.1319 -0.4171 0.067 Uiso 1 calc R .
C6 C 0.1397(2) -0.2017(2) -0.2520(5) 0.0565(9) Uani 1 d . .
C7 C 0.0943(2) -0.2136(2) -0.1400(5) 0.0604(9) Uani 1 d . .
H7 H 0.0984 -0.2544 -0.0781 0.072 Uiso 1 calc R .
C8 C 0.0430(2) -0.1661(2) -0.1180(4) 0.0552(9) Uani 1 d . .
H8 H 0.0136 -0.1754 -0.0408 0.066 Uiso 1 calc R .
C9 C 0.1957(2) -0.2542(2) -0.2734(6) 0.0839(14) Uani 1 d . .
H9A H 0.1929 -0.2926 -0.2000 0.126 Uiso 0.50 calc PR .
H9B H 0.2358 -0.2284 -0.2608 0.126 Uiso 0.50 calc PR .
H9C H 0.1939 -0.2748 -0.3731 0.126 Uiso 0.50 calc PR .
H9D H 0.2222 -0.2379 -0.356 0.126 Uiso 0.50 calc PR .
H9E H 0.1793 -0.3021 -0.2951 0.126 Uiso 0.50 calc PR .
H9F H 0.2212 -0.2558 -0.1828 0.126 Uiso 0.50 calc PR .
C10 C -0.14035(14) -0.0251(2) -0.1500(4) 0.0490(8) Uani 1 d . .
C11 C -0.1646(2) 0.0319(2) -0.0382(5) 0.0762(12) Uani 1 d . .
H11A H -0.1353 0.0726 -0.0364 0.114 Uiso 1 calc R .
H11B H -0.1672 0.0106 0.0606 0.114 Uiso 1 calc R .
H11C H -0.2067 0.0485 -0.0685 0.114 Uiso 1 calc R .
C12 C -0.1394(2) 0.0105(3) -0.3058(5) 0.0846(14) Uani 1 d . .
H12A H -0.1106 0.0516 -0.3047 0.127 Uiso 1 calc R .
H12B H -0.1821 0.0265 -0.3316 0.127 Uiso 1 calc R .
H12C H -0.1247 -0.0244 -0.3792 0.127 Uiso 1 calc R .
C13 C -0.1860(2) -0.0898(2) -0.1548(6) 0.0829(14) Uani 1 d . .
H13A H -0.1701 -0.1252 -0.2257 0.124 Uiso 1 calc R .
H13B H -0.2281 -0.0736 -0.1855 0.124 Uiso 1 calc R .
H13C H -0.1885 -0.1115 -0.0564 0.124 Uiso 1 calc R .
C14 C -0.1661(2) -0.0925(2) 0.2858(5) 0.0713(11) Uani 1 d . .
H14A H -0.2006 -0.0903 0.2135 0.107 Uiso 1 calc R .
H14B H -0.1588 -0.0446 0.3271 0.107 Uiso 1 calc R .
H14C H -0.1775 -0.1256 0.3656 0.107 Uiso 1 calc R .
C15 C -0.0274(2) -0.1274(2) 0.3391(5) 0.0754(12) Uani 1 d . .
H15A H 0.0125 -0.1440 0.2959 0.113 Uiso 1 calc R .
H15B H -0.0403 -0.1601 0.4184 0.113 Uiso 1 calc R .
H15C H -0.0217 -0.0792 0.3798 0.113 Uiso 1 calc R .
C16 C -0.1069(2) -0.2206(2) 0.1244(6) 0.0828(14) Uani 1 d . .
H16A H -0.1397 -0.2196 0.0477 0.124 Uiso 1 calc R .
H16B H -0.1214 -0.2498 0.2077 0.124 Uiso 1 calc R .
H16C H -0.0680 -0.2411 0.0836 0.124 Uiso 1 calc R .

loop_
_geom_bond_atom_site_label_1
_geom_bond_atom_site_label_2
_geom_bond_distance
_geom_bond_site_symmetry_2
_geom_bond_publ_flag
Ni N 1.915(2) 5 ?
Ni N 1.915(2) . ?
Ni C1 2.030(3) 5 ?
Ni C1 2.030(3) . ?
Ni C2 2.063(3) 5 ?
Ni C2 2.063(3) . ?
Si N 1.715(3) . ?
Si C15 1.854(4) . ?
Si C14 1.868(3) . ?
Si C16 1.871(4) . ?
N C1 1.341(4) . ?
C1 C2 1.422(4) . ?
C1 C10 1.545(4) . ?
C2 C3 1.479(4) . ?
C3 C8 1.382(4) . ?
C3 C4 1.392(4) . ?
C4 C5 1.383(4) . ?
C5 C6 1.366(5) . ?
C6 C7 1.384(5) . ?
C6 C9 1.517(5) . ?
C7 C8 1.386(4) . ?
C10 C13 1.515(5) . ?
C10 C11 1.523(5) . ?
C10 C12 1.525(5) . ?
